data_7119592
loop_
_publ_author_name
'Kundu, Subrata'
'Mohapatra, Chandrajeet'
'Samuel, Prinson P.'
'Kretsch, Johannes'
'Walawalkar, M. G.'
'Herbst-Irmer, Regine'
'Stalke, Dietmar'
'De, Sriman'
'Koley, Debasis'
'Roesky, Herbert W.'

_publ_section_title
;
 An unprecedented 1,4-diphospha-2,3-disila butadiene (-P[double bond,
 length as m-dash]Si-Si[double bond, length as m-dash]P-) derivative and a
 1,3-diphospha-2-silaallyl anion, each stabilized by the amidinate ligand.
;
_journal_issue 1
_journal_name_full 'Chemical communications (Cambridge, England)'
_journal_page_first 192
_journal_page_last 195
_journal_paper_doi 10.1039/c6cc09171g
_journal_volume 53
_journal_year 2016
_chemical_formula_moiety '2(C60 H92 N4 P2 Si2), C7 H8'
_chemical_formula_sum 'C63.5 H96 N4 P2 Si2'
_chemical_formula_weight 1033.56
_space_group_crystal_system triclinic
_space_group_IT_number 2
_space_group_name_Hall '-P 1'
_space_group_name_H-M_alt 'P -1'
_symmetry_space_group_name_Hall '-P 1'
_symmetry_space_group_name_H-M 'P -1'
_atom_sites_solution_hydrogens geom
_audit_creation_method SHELXL-2016/5
_audit_update_record
;
2016-10-01 deposited with the CCDC.
2016-12-05 downloaded from the CCDC.
;
_cell_angle_alpha 81.95(2)
_cell_angle_beta 77.12(2)
_cell_angle_gamma 69.98(2)
_cell_formula_units_Z 2
_cell_length_a 12.044(5)
_cell_length_b 14.466(6)
_cell_length_c 19.396(8)
_cell_measurement_reflns_used 9982
_cell_measurement_temperature 100(2)
_cell_measurement_theta_max 25.014
_cell_measurement_theta_min 2.1595
_cell_volume 3088(2)
_computing_cell_refinement 'SAINT V8.30C'
_computing_data_collection 'APEX2 v2012.2'
_computing_data_reduction 'SAINT V8.30C'
_computing_molecular_graphics 'XP Version 5.1'
_computing_publication_material 'XP Version 5.1'
_computing_structure_refinement 'SHELXL-2016/5 (Sheldrick, 2016)'
_computing_structure_solution 'SHELXT 2014/5 (Sheldrick, 2014)'
_diffrn_ambient_temperature 100(2)
_diffrn_measured_fraction_theta_full 1.000
_diffrn_measured_fraction_theta_max 0.998
_diffrn_measurement_device_type 'Bruker Smart APEX II Ultra'
_diffrn_measurement_method 'omega scans'
_diffrn_radiation_type MoK\a
_diffrn_radiation_wavelength 0.71073
_diffrn_reflns_av_R_equivalents 0.0565
_diffrn_reflns_av_unetI/netI 0.0289
_diffrn_reflns_Laue_measured_fraction_full 1.000
_diffrn_reflns_Laue_measured_fraction_max 0.998
_diffrn_reflns_limit_h_max 14
_diffrn_reflns_limit_h_min -14
_diffrn_reflns_limit_k_max 17
_diffrn_reflns_limit_k_min -17
_diffrn_reflns_limit_l_max 23
_diffrn_reflns_limit_l_min -23
_diffrn_reflns_number 130813
_diffrn_reflns_point_group_measured_fraction_full 1.000
_diffrn_reflns_point_group_measured_fraction_max 0.998
_diffrn_reflns_theta_full 25.242
_diffrn_reflns_theta_max 25.433
_diffrn_reflns_theta_min 1.788
_diffrn_source 'BRUKER Rotating Anode'
_exptl_absorpt_coefficient_mu 0.150
_exptl_absorpt_correction_T_max 0.9705
_exptl_absorpt_correction_T_min 0.9268
_exptl_absorpt_correction_type multi-scan
_exptl_absorpt_process_details SADABS-2014/5
_exptl_crystal_colour yellow
_exptl_crystal_density_diffrn 1.112
_exptl_crystal_description plate
_exptl_crystal_F_000 1126
_exptl_crystal_size_max 0.490
_exptl_crystal_size_mid 0.200
_exptl_crystal_size_min 0.150
_refine_diff_density_max 0.299
_refine_diff_density_min -0.244
_refine_diff_density_rms 0.043
_refine_ls_extinction_method none
_refine_ls_goodness_of_fit_ref 1.033
_refine_ls_hydrogen_treatment constr
_refine_ls_matrix_type full
_refine_ls_number_parameters 865
_refine_ls_number_reflns 11414
_refine_ls_number_restraints 990
_refine_ls_restrained_S_all 1.001
_refine_ls_R_factor_all 0.0580
_refine_ls_R_factor_gt 0.0382
_refine_ls_shift/su_max 0.001
_refine_ls_shift/su_mean 0.000
_refine_ls_structure_factor_coef Fsqd
_refine_ls_weighting_details 'w=1/[\s^2^(Fo^2^)+(0.0468P)^2^+1.4462P] where P=(Fo^2^+2Fc^2^)/3'
_refine_ls_weighting_scheme calc
_refine_ls_wR_factor_gt 0.0912
_refine_ls_wR_factor_ref 0.1043
_reflns_Friedel_coverage 0.000
_reflns_number_gt 8724
_reflns_number_total 11414
_reflns_threshold_expression 'I > 2\s(I)'
_cod_data_source_file c6cc09171g2.cif
_cod_data_source_block neu
_cod_original_formula_sum 'C63.50 H96 N4 P2 Si2'
_cod_database_code 7119592
_shelx_shelxl_version_number 2016/5
_shelx_space_group_comment
;
The symmetry employed for this shelxl refinement is uniquely defined
by the following loop, which should always be used as a source of
symmetry information in preference to the above space-group names.
They are only intended as comments.
;
_shelx_estimated_absorpt_t_min 0.930
_shelx_estimated_absorpt_t_max 0.978

loop_
_space_group_symop_operation_xyz
'x, y, z'
'-x, -y, -z'

loop_
_atom_site_label
_atom_site_type_symbol
_atom_site_fract_x
_atom_site_fract_y
_atom_site_fract_z
_atom_site_U_iso_or_equiv
_atom_site_adp_type
_atom_site_occupancy
_atom_site_site_symmetry_order
_atom_site_calc_flag
_atom_site_refinement_flags_posn
_atom_site_refinement_flags_adp
_atom_site_refinement_flags_occupancy
_atom_site_disorder_assembly
_atom_site_disorder_group
C1T C -0.0726(4) 0.9975(3) 0.5320(3) 0.0350(9) Uani 0.5 1 d D U P A -1
C2T C 0.0144(7) 1.0293(5) 0.5479(4) 0.0363(15) Uani 0.5 1 d D U P A -1
H2T H -0.001378 1.061158 0.590385 0.044 Uiso 0.5 1 calc R U P A -1
C3T C 0.1247(5) 1.0150(4) 0.5020(3) 0.0472(11) Uani 0.5 1 d D U P A -1
H3T H 0.183914 1.037076 0.513263 0.057 Uiso 0.5 1 calc R U P A -1
C4T C 0.1483(7) 0.9692(5) 0.4409(3) 0.0521(15) Uani 0.5 1 d D U P A -1
H4T H 0.223176 0.960688 0.409309 0.063 Uiso 0.5 1 calc R U P A -1
C5T C 0.0634(6) 0.9351(4) 0.4249(3) 0.0509(12) Uani 0.5 1 d D U P A -1
H5T H 0.080397 0.901608 0.383145 0.061 Uiso 0.5 1 calc R U P A -1
C6T C -0.0458(7) 0.9503(5) 0.4701(4) 0.0402(16) Uani 0.5 1 d D U P A -1
H6T H -0.104430 0.927811 0.458629 0.048 Uiso 0.5 1 calc R U P A -1
C7T C -0.1931(5) 1.0144(5) 0.5798(3) 0.0506(15) Uani 0.5 1 d D U P A -1
H7TA H -0.253866 1.020741 0.551608 0.076 Uiso 0.5 1 calc R U P A -1
H7TB H -0.214524 1.075042 0.603870 0.076 Uiso 0.5 1 calc R U P A -1
H7TC H -0.189838 0.958498 0.615134 0.076 Uiso 0.5 1 calc R U P A -1
Si1 Si 0.58321(4) 0.70965(3) 0.72068(2) 0.01767(11) Uani 1 1 d . . . . .
N1 N 0.43240(12) 0.70232(10) 0.72650(7) 0.0213(3) Uani 1 1 d . . . . .
N2 N 0.54505(12) 0.73191(10) 0.62983(7) 0.0189(3) Uani 1 1 d . . . . .
N3 N 0.76359(12) 0.51322(10) 0.81185(7) 0.0195(3) Uani 1 1 d . . . . .
N4 N 0.87287(12) 0.57123(10) 0.72644(7) 0.0223(3) Uani 1 1 d . . . . .
C1 C 0.44297(15) 0.71201(12) 0.65571(9) 0.0204(4) Uani 1 1 d . . . . .
C2 C 0.33477(15) 0.68104(14) 0.78140(9) 0.0255(4) Uani 1 1 d . . . . .
C3 C 0.33829(17) 0.57513(14) 0.77838(10) 0.0293(4) Uani 1 1 d . . . . .
H3A H 0.322522 0.567439 0.732431 0.044 Uiso 1 1 calc R U . . .
H3B H 0.276763 0.560332 0.816442 0.044 Uiso 1 1 calc R U . . .
H3C H 0.417833 0.529654 0.784325 0.044 Uiso 1 1 calc R U . . .
C4 C 0.21236(17) 0.75381(15) 0.77172(11) 0.0368(5) Uani 1 1 d . . . . .
H4A H 0.192634 0.741998 0.728078 0.055 Uiso 1 1 calc R U . . .
H4B H 0.214814 0.821317 0.768582 0.055 Uiso 1 1 calc R U . . .
H4C H 0.150926 0.744923 0.812290 0.055 Uiso 1 1 calc R U . . .
C9 C 0.50571(18) 0.83394(15) 0.51739(10) 0.0351(5) Uani 1 1 d . . . . .
H9A H 0.546821 0.857790 0.472589 0.053 Uiso 1 1 calc R U . . .
H9B H 0.461425 0.889300 0.547221 0.053 Uiso 1 1 calc R U . . .
H9C H 0.449369 0.804198 0.507686 0.053 Uiso 1 1 calc R U . . .
C8 C 0.65569(17) 0.66547(13) 0.51341(10) 0.0282(4) Uani 1 1 d . . . . .
H8A H 0.592925 0.640176 0.507329 0.042 Uiso 1 1 calc R U . . .
H8B H 0.712746 0.614730 0.538925 0.042 Uiso 1 1 calc R U . . .
H8C H 0.698260 0.682735 0.466801 0.042 Uiso 1 1 calc R U . . .
C7 C 0.69305(17) 0.80169(15) 0.56152(10) 0.0311(4) Uani 1 1 d . . . . .
H7A H 0.731598 0.819717 0.513918 0.047 Uiso 1 1 calc R U . . .
H7B H 0.753796 0.753419 0.585991 0.047 Uiso 1 1 calc R U . . .
H7C H 0.654779 0.860699 0.588364 0.047 Uiso 1 1 calc R U . . .
C6 C 0.59826(15) 0.75700(12) 0.55575(9) 0.0217(4) Uani 1 1 d . . . . .
C5 C 0.35745(18) 0.69547(16) 0.85321(10) 0.0340(5) Uani 1 1 d . . . . .
H5A H 0.440825 0.657648 0.857198 0.051 Uiso 1 1 calc R U . . .
H5B H 0.302611 0.672391 0.891420 0.051 Uiso 1 1 calc R U . . .
H5C H 0.343402 0.765591 0.856924 0.051 Uiso 1 1 calc R U . . .
C10 C 0.36494(15) 0.69592(13) 0.61188(9) 0.0232(4) Uani 1 1 d . . . . .
C11 C 0.40010(16) 0.60367(14) 0.58555(9) 0.0262(4) Uani 1 1 d . . . . .
H11 H 0.466036 0.551681 0.599740 0.031 Uiso 1 1 calc R U . . .
C12 C 0.33785(17) 0.58806(15) 0.53816(10) 0.0324(5) Uani 1 1 d . . . . .
H12 H 0.361895 0.525259 0.519682 0.039 Uiso 1 1 calc R U . . .
C14 C 0.20466(17) 0.75346(16) 0.54592(10) 0.0355(5) Uani 1 1 d . . . . .
H14 H 0.136680 0.804441 0.533057 0.043 Uiso 1 1 calc R U . . .
C13 C 0.24171(17) 0.66304(16) 0.51793(10) 0.0355(5) Uani 1 1 d . . . . .
H13 H 0.200910 0.652396 0.484659 0.043 Uiso 1 1 calc R U . . .
C16 C 0.85875(15) 0.54595(12) 0.79560(9) 0.0212(4) Uani 1 1 d . . . . .
C15 C 0.26607(16) 0.77040(14) 0.59272(10) 0.0302(4) Uani 1 1 d . . . . .
H15 H 0.240488 0.833002 0.611711 0.036 Uiso 1 1 calc R U . . .
C18 C 0.68655(17) 0.52622(13) 0.94193(9) 0.0291(4) Uani 1 1 d . . . . .
H18A H 0.759589 0.535005 0.950169 0.044 Uiso 1 1 calc R U . . .
H18B H 0.650652 0.493524 0.984365 0.044 Uiso 1 1 calc R U . . .
H18C H 0.628908 0.590775 0.931544 0.044 Uiso 1 1 calc R U . . .
C17 C 0.71860(15) 0.46269(12) 0.87896(9) 0.0218(4) Uani 1 1 d . . . . .
C19 C 0.60718(17) 0.44434(15) 0.86841(10) 0.0317(4) Uani 1 1 d . . . . .
H19A H 0.546379 0.507486 0.858827 0.048 Uiso 1 1 calc R U . . .
H19B H 0.574989 0.410185 0.911363 0.048 Uiso 1 1 calc R U . . .
H19C H 0.628095 0.403470 0.828213 0.048 Uiso 1 1 calc R U . . .
C20 C 0.81269(18) 0.36346(13) 0.89258(10) 0.0322(4) Uani 1 1 d . . . . .
H20A H 0.832482 0.323728 0.851855 0.048 Uiso 1 1 calc R U . . .
H20B H 0.780578 0.328686 0.935210 0.048 Uiso 1 1 calc R U . . .
H20C H 0.885431 0.374215 0.899419 0.048 Uiso 1 1 calc R U . . .
C21 C 0.96364(16) 0.61218(14) 0.67916(10) 0.0283(4) Uani 1 1 d . . . . .
C22 C 1.08876(17) 0.56367(18) 0.69753(11) 0.0426(5) Uani 1 1 d . . . . .
H22A H 1.108423 0.491804 0.700928 0.064 Uiso 1 1 calc R U . . .
H22B H 1.089812 0.585153 0.743041 0.064 Uiso 1 1 calc R U . . .
H22C H 1.148266 0.582947 0.660414 0.064 Uiso 1 1 calc R U . . .
C23 C 0.92757(18) 0.72295(15) 0.68450(11) 0.0340(5) Uani 1 1 d . . . . .
H23A H 0.984198 0.749237 0.650003 0.051 Uiso 1 1 calc R U . . .
H23B H 0.929059 0.736128 0.732431 0.051 Uiso 1 1 calc R U . . .
H23C H 0.846217 0.754802 0.674504 0.051 Uiso 1 1 calc R U . . .
C24 C 0.96768(18) 0.58775(16) 0.60421(10) 0.0349(5) Uani 1 1 d . . . . .
H24A H 1.017020 0.621092 0.569804 0.052 Uiso 1 1 calc R U . . .
H24B H 0.885858 0.610208 0.594372 0.052 Uiso 1 1 calc R U . . .
H24C H 1.002758 0.516304 0.600448 0.052 Uiso 1 1 calc R U . . .
C25 C 0.92730(15) 0.56088(13) 0.84598(9) 0.0236(4) Uani 1 1 d . . . . .
C26 C 1.02704(16) 0.48753(14) 0.86561(9) 0.0276(4) Uani 1 1 d . . . . .
H26 H 1.052876 0.424117 0.847837 0.033 Uiso 1 1 calc R U . . .
C27 C 1.08868(17) 0.50716(16) 0.91116(10) 0.0325(5) Uani 1 1 d . . . . .
H27 H 1.156056 0.456672 0.925166 0.039 Uiso 1 1 calc R U . . .
C28 C 1.05289(17) 0.59955(16) 0.93635(10) 0.0330(5) Uani 1 1 d . . . . .
H28 H 1.096030 0.612763 0.967178 0.040 Uiso 1 1 calc R U . . .
C29 C 0.95398(17) 0.67293(15) 0.91657(10) 0.0314(4) Uani 1 1 d . . . . .
H29 H 0.929227 0.736489 0.933966 0.038 Uiso 1 1 calc R U . . .
C30 C 0.89079(16) 0.65398(14) 0.87141(9) 0.0266(4) Uani 1 1 d . . . . .
H30 H 0.822892 0.704407 0.857938 0.032 Uiso 1 1 calc R U . . .
C32 C 0.44558(17) 0.89117(12) 0.89514(9) 0.0263(4) Uani 1 1 d . . . . .
C31 C 0.47307(16) 0.89193(12) 0.82027(9) 0.0229(4) Uani 1 1 d . . . . .
C36 C 0.39391(17) 0.96502(12) 0.78133(9) 0.0258(4) Uani 1 1 d . . . . .
C39 C 0.6192(2) 0.85241(17) 0.95743(14) 0.0567(7) Uani 1 1 d . . . . .
H39A H 0.662112 0.875800 0.913142 0.085 Uiso 1 1 calc R U . . .
H39B H 0.676421 0.798956 0.981068 0.085 Uiso 1 1 calc R U . . .
H39C H 0.579477 0.906865 0.988559 0.085 Uiso 1 1 calc R U . . .
C38 C 0.4550(2) 0.77772(16) 1.00876(11) 0.0484(6) Uani 1 1 d . . . . .
H38A H 0.392212 0.757411 0.996880 0.073 Uiso 1 1 calc R U . . .
H38B H 0.417891 0.830815 1.041197 0.073 Uiso 1 1 calc R U . . .
H38C H 0.510041 0.721347 1.031620 0.073 Uiso 1 1 calc R U . . .
C37 C 0.52499(17) 0.81446(13) 0.94112(10) 0.0291(4) Uani 1 1 d . . . . .
H37 H 0.569566 0.756135 0.912341 0.035 Uiso 1 1 calc R U . . .
C33 C 0.34568(18) 0.96304(13) 0.92836(10) 0.0321(4) Uani 1 1 d D . . . .
H33 H 0.328870 0.961811 0.978655 0.039 Uiso 1 1 calc R U . . .
C34 C 0.26994(19) 1.03630(14) 0.89059(10) 0.0378(5) Uani 1 1 d D . . . .
C35 C 0.29462(18) 1.03453(14) 0.81718(10) 0.0344(5) Uani 1 1 d D . . . .
H35 H 0.241541 1.082716 0.790558 0.041 Uiso 1 1 calc R U . . .
C40 C 0.1745(10) 1.1219(7) 0.9279(6) 0.0324(17) Uani 0.56(3) 1 d D U P B 1
H40 H 0.182755 1.113197 0.978784 0.039 Uiso 0.56(3) 1 calc R U P B 1
C41 C 0.1844(12) 1.2226(7) 0.8986(8) 0.0366(19) Uani 0.56(3) 1 d D U P B 1
H41A H 0.119799 1.274040 0.925394 0.055 Uiso 0.56(3) 1 calc R U P B 1
H41B H 0.262522 1.225711 0.903090 0.055 Uiso 0.56(3) 1 calc R U P B 1
H41C H 0.177371 1.232933 0.848550 0.055 Uiso 0.56(3) 1 calc R U P B 1
C42 C 0.0521(10) 1.1151(8) 0.9254(7) 0.045(2) Uani 0.56(3) 1 d D U P B 1
H42A H -0.011475 1.169995 0.949349 0.068 Uiso 0.56(3) 1 calc R U P B 1
H42B H 0.043751 1.118550 0.875906 0.068 Uiso 0.56(3) 1 calc R U P B 1
H42C H 0.045127 1.052483 0.949345 0.068 Uiso 0.56(3) 1 calc R U P B 1
C40A C 0.1502(14) 1.1070(12) 0.9294(8) 0.046(3) Uani 0.44(3) 1 d D U P B 2
H40A H 0.150446 1.094563 0.981411 0.055 Uiso 0.44(3) 1 calc R U P B 2
C41A C 0.1531(18) 1.2117(11) 0.9083(9) 0.045(3) Uani 0.44(3) 1 d D U P B 2
H41D H 0.227758 1.217021 0.916897 0.067 Uiso 0.44(3) 1 calc R U P B 2
H41E H 0.149356 1.227340 0.857894 0.067 Uiso 0.44(3) 1 calc R U P B 2
H41F H 0.083998 1.258037 0.936582 0.067 Uiso 0.44(3) 1 calc R U P B 2
C42A C 0.0356(13) 1.0942(15) 0.9172(9) 0.057(3) Uani 0.44(3) 1 d D U P B 2
H42D H 0.037025 1.026084 0.931310 0.086 Uiso 0.44(3) 1 calc R U P B 2
H42E H -0.034587 1.139440 0.945519 0.086 Uiso 0.44(3) 1 calc R U P B 2
H42F H 0.030771 1.108744 0.866832 0.086 Uiso 0.44(3) 1 calc R U P B 2
C43 C 0.42012(17) 0.97299(13) 0.70055(9) 0.0266(4) Uani 1 1 d . . . . .
H43 H 0.463633 0.904945 0.684524 0.032 Uiso 1 1 calc R U . . .
C45 C 0.30770(19) 1.01488(15) 0.66738(10) 0.0393(5) Uani 1 1 d . . . . .
H45A H 0.330335 1.008211 0.616110 0.059 Uiso 1 1 calc R U . . .
H45B H 0.269180 1.084735 0.676519 0.059 Uiso 1 1 calc R U . . .
H45C H 0.251444 0.978572 0.688213 0.059 Uiso 1 1 calc R U . . .
C44 C 0.5042(2) 1.03382(16) 0.67429(11) 0.0434(5) Uani 1 1 d . . . . .
H44A H 0.526986 1.034184 0.622516 0.065 Uiso 1 1 calc R U . . .
H44B H 0.576509 1.004897 0.695266 0.065 Uiso 1 1 calc R U . . .
H44C H 0.463182 1.101588 0.688165 0.065 Uiso 1 1 calc R U . . .
P1 P 0.61963(4) 0.80443(3) 0.78035(2) 0.02213(11) Uani 1 1 d . . . . .
P2 P 0.69882(4) 0.45564(3) 0.65871(2) 0.02267(11) Uani 1 1 d D . . . .
Si2 Si 0.72942(4) 0.54957(3) 0.72230(2) 0.01762(11) Uani 1 1 d D . . . .
C46 C 0.7701(6) 0.3273(5) 0.6995(7) 0.0182(13) Uani 0.512(4) 1 d D U P C 1
C47 C 0.6897(5) 0.2733(5) 0.7263(4) 0.0210(12) Uani 0.512(4) 1 d D U P C 1
C48 C 0.7323(5) 0.1771(4) 0.7567(3) 0.0245(10) Uani 0.512(4) 1 d D U P C 1
H48 H 0.677557 0.141250 0.773795 0.029 Uiso 0.512(4) 1 calc R U P C 1
C49 C 0.8519(4) 0.1327(3) 0.7624(2) 0.0233(9) Uani 0.512(4) 1 d D U P C 1
C50 C 0.9303(4) 0.1849(3) 0.7347(2) 0.0237(9) Uani 0.512(4) 1 d D U P C 1
H50 H 1.013095 0.154719 0.737034 0.028 Uiso 0.512(4) 1 calc R U P C 1
C51 C 0.8923(5) 0.2813(4) 0.7032(4) 0.0184(11) Uani 0.512(4) 1 d D U P C 1
C52 C 0.5583(6) 0.3163(6) 0.7208(4) 0.0229(13) Uani 0.512(4) 1 d D U P C 1
H52 H 0.535214 0.389272 0.723041 0.028 Uiso 0.512(4) 1 calc R U P C 1
C53A C 0.5389(5) 0.2989(5) 0.6485(3) 0.0322(13) Uani 0.512(4) 1 d D U P C 1
H53A H 0.584971 0.330725 0.610482 0.048 Uiso 0.512(4) 1 calc R U P C 1
H53B H 0.453213 0.326883 0.646225 0.048 Uiso 0.512(4) 1 calc R U P C 1
H53C H 0.566267 0.227858 0.642639 0.048 Uiso 0.512(4) 1 calc R U P C 1
C54 C 0.4726(5) 0.2806(6) 0.7804(4) 0.0319(15) Uani 0.512(4) 1 d D U P C 1
H54A H 0.389325 0.320214 0.777426 0.048 Uiso 0.512(4) 1 calc R U P C 1
H54B H 0.489174 0.287559 0.826283 0.048 Uiso 0.512(4) 1 calc R U P C 1
H54C H 0.484321 0.211151 0.775704 0.048 Uiso 0.512(4) 1 calc R U P C 1
C55 C 0.8959(4) 0.0301(3) 0.79934(19) 0.0297(10) Uani 0.512(4) 1 d D U P C 1
H55 H 0.983254 0.014736 0.799703 0.036 Uiso 0.512(4) 1 calc R U P C 1
C56 C 0.8839(5) -0.0496(3) 0.7601(2) 0.0441(13) Uani 0.512(4) 1 d D U P C 1
H56A H 0.926272 -0.046882 0.710828 0.066 Uiso 0.512(4) 1 calc R U P C 1
H56B H 0.919188 -0.114609 0.783299 0.066 Uiso 0.512(4) 1 calc R U P C 1
H56C H 0.798654 -0.038427 0.760956 0.066 Uiso 0.512(4) 1 calc R U P C 1
C57 C 0.8307(5) 0.0272(4) 0.8760(3) 0.0371(12) Uani 0.512(4) 1 d D U P C 1
H57A H 0.860612 -0.039340 0.898436 0.056 Uiso 0.512(4) 1 calc R U P C 1
H57B H 0.845431 0.074376 0.901645 0.056 Uiso 0.512(4) 1 calc R U P C 1
H57C H 0.744141 0.044770 0.877453 0.056 Uiso 0.512(4) 1 calc R U P C 1
C58 C 0.9852(7) 0.3300(6) 0.6695(4) 0.0230(14) Uani 0.512(4) 1 d D U P C 1
H58 H 0.943591 0.402831 0.670277 0.028 Uiso 0.512(4) 1 calc R U P C 1
C59 C 1.0277(10) 0.3071(6) 0.5920(4) 0.043(2) Uani 0.512(4) 1 d D U P C 1
H59A H 1.083796 0.342737 0.568916 0.064 Uiso 0.512(4) 1 calc R U P C 1
H59B H 0.958341 0.327838 0.568321 0.064 Uiso 0.512(4) 1 calc R U P C 1
H59C H 1.068451 0.236064 0.588819 0.064 Uiso 0.512(4) 1 calc R U P C 1
C60 C 1.0903(6) 0.3064(6) 0.7075(4) 0.0370(14) Uani 0.512(4) 1 d D U P C 1
H60A H 1.135812 0.235827 0.706202 0.056 Uiso 0.512(4) 1 calc R U P C 1
H60B H 1.059904 0.323373 0.756878 0.056 Uiso 0.512(4) 1 calc R U P C 1
H60C H 1.143089 0.344670 0.683859 0.056 Uiso 0.512(4) 1 calc R U P C 1
C46A C 0.7401(6) 0.3264(6) 0.6976(7) 0.0193(15) Uani 0.488(4) 1 d D U P C 2
C47A C 0.6507(6) 0.2803(5) 0.7212(4) 0.0180(12) Uani 0.488(4) 1 d D U P C 2
C48A C 0.6853(5) 0.1814(4) 0.7454(3) 0.0231(10) Uani 0.488(4) 1 d D U P C 2
H48A H 0.625010 0.150751 0.761506 0.028 Uiso 0.488(4) 1 calc R U P C 2
C49A C 0.8042(5) 0.1255(3) 0.7471(2) 0.0227(9) Uani 0.488(4) 1 d D U P C 2
C50A C 0.8903(4) 0.1710(3) 0.7227(3) 0.0225(9) Uani 0.488(4) 1 d D U P C 2
H50A H 0.972102 0.133729 0.723466 0.027 Uiso 0.488(4) 1 calc R U P C 2
C51A C 0.8620(6) 0.2699(5) 0.6970(4) 0.0198(12) Uani 0.488(4) 1 d D U P C 2
C52A C 0.5193(6) 0.3343(6) 0.7192(4) 0.0225(13) Uani 0.488(4) 1 d D U P C 2
H52A H 0.506231 0.405870 0.722117 0.027 Uiso 0.488(4) 1 calc R U P C 2
C53E C 0.4896(5) 0.3249(5) 0.6481(4) 0.0302(13) Uani 0.488(4) 1 d D U P C 2
H53D H 0.543981 0.347290 0.609229 0.045 Uiso 0.488(4) 1 calc R U P C 2
H53E H 0.406224 0.365533 0.646310 0.045 Uiso 0.488(4) 1 calc R U P C 2
H53F H 0.499481 0.255786 0.643451 0.045 Uiso 0.488(4) 1 calc R U P C 2
C54A C 0.4314(5) 0.3049(6) 0.7816(5) 0.0278(14) Uani 0.488(4) 1 d D U P C 2
H54D H 0.349456 0.349484 0.780405 0.042 Uiso 0.488(4) 1 calc R U P C 2
H54E H 0.453712 0.309360 0.826312 0.042 Uiso 0.488(4) 1 calc R U P C 2
H54F H 0.434889 0.237035 0.777880 0.042 Uiso 0.488(4) 1 calc R U P C 2
C55A C 0.8330(4) 0.0185(3) 0.7766(2) 0.0312(11) Uani 0.488(4) 1 d D U P C 2
H55A H 0.785081 -0.011339 0.756034 0.037 Uiso 0.488(4) 1 calc R U P C 2
C56A C 0.9640(4) -0.0439(3) 0.7569(2) 0.0372(12) Uani 0.488(4) 1 d D U P C 2
H56D H 0.974720 -0.111343 0.777895 0.056 Uiso 0.488(4) 1 calc R U P C 2
H56E H 0.987420 -0.044833 0.705216 0.056 Uiso 0.488(4) 1 calc R U P C 2
H56F H 1.014457 -0.015803 0.774953 0.056 Uiso 0.488(4) 1 calc R U P C 2
C57A C 0.7904(6) 0.0132(4) 0.8570(3) 0.0484(15) Uani 0.488(4) 1 d D U P C 2
H57D H 0.705769 0.053915 0.868596 0.073 Uiso 0.488(4) 1 calc R U P C 2
H57E H 0.798889 -0.055335 0.874396 0.073 Uiso 0.488(4) 1 calc R U P C 2
H57F H 0.839239 0.037670 0.879404 0.073 Uiso 0.488(4) 1 calc R U P C 2
C58A C 0.9650(7) 0.3113(6) 0.6687(5) 0.0253(15) Uani 0.488(4) 1 d D U P C 2
H58A H 0.929440 0.384396 0.660515 0.030 Uiso 0.488(4) 1 calc R U P C 2
C59A C 1.0385(9) 0.2703(5) 0.5973(5) 0.0314(16) Uani 0.488(4) 1 d D U P C 2
H59D H 1.083880 0.200310 0.604995 0.047 Uiso 0.488(4) 1 calc R U P C 2
H59E H 1.094504 0.306864 0.576635 0.047 Uiso 0.488(4) 1 calc R U P C 2
H59F H 0.983824 0.277521 0.564796 0.047 Uiso 0.488(4) 1 calc R U P C 2
C60A C 1.0508(6) 0.2914(6) 0.7204(4) 0.0338(14) Uani 0.488(4) 1 d D U P C 2
H60D H 1.083612 0.220224 0.731445 0.051 Uiso 0.488(4) 1 calc R U P C 2
H60E H 1.007110 0.323918 0.764150 0.051 Uiso 0.488(4) 1 calc R U P C 2
H60F H 1.116800 0.317453 0.698845 0.051 Uiso 0.488(4) 1 calc R U P C 2

loop_
_atom_site_aniso_label
_atom_site_aniso_U_11
_atom_site_aniso_U_22
_atom_site_aniso_U_33
_atom_site_aniso_U_23
_atom_site_aniso_U_13
_atom_site_aniso_U_12
C1T 0.038(3) 0.029(2) 0.038(2) 0.0016(18) -0.011(2) -0.010(2)
C2T 0.051(4) 0.032(3) 0.033(3) 0.002(3) -0.013(3) -0.021(3)
C3T 0.048(3) 0.044(3) 0.057(3) 0.010(2) -0.018(3) -0.024(3)
C4T 0.054(4) 0.057(4) 0.039(3) 0.006(3) 0.004(3) -0.022(3)
C5T 0.072(4) 0.050(3) 0.029(2) 0.000(2) -0.009(2) -0.019(3)
C6T 0.051(4) 0.037(4) 0.040(4) -0.001(3) -0.020(3) -0.016(3)
C7T 0.043(4) 0.044(3) 0.063(4) -0.009(3) -0.002(3) -0.014(3)
Si1 0.0166(2) 0.0154(2) 0.0208(2) -0.00103(18) -0.00376(18) -0.00486(18)
N1 0.0173(7) 0.0238(8) 0.0229(8) -0.0053(6) -0.0015(6) -0.0067(6)
N2 0.0175(7) 0.0182(7) 0.0207(7) -0.0012(6) -0.0047(6) -0.0049(6)
N3 0.0193(7) 0.0175(7) 0.0208(7) 0.0013(6) -0.0038(6) -0.0059(6)
N4 0.0171(7) 0.0261(8) 0.0221(7) 0.0035(6) -0.0041(6) -0.0068(6)
C1 0.0189(9) 0.0163(8) 0.0243(9) -0.0050(7) -0.0033(7) -0.0028(7)
C2 0.0188(9) 0.0335(10) 0.0251(9) -0.0075(8) 0.0021(7) -0.0113(8)
C3 0.0289(10) 0.0378(11) 0.0263(10) -0.0038(8) -0.0016(8) -0.0189(9)
C4 0.0228(10) 0.0410(12) 0.0409(12) -0.0102(9) 0.0052(9) -0.0072(9)
C9 0.0316(11) 0.0358(11) 0.0315(10) 0.0088(9) -0.0080(9) -0.0057(9)
C8 0.0292(10) 0.0297(10) 0.0259(9) -0.0037(8) 0.0006(8) -0.0129(8)
C7 0.0366(11) 0.0389(11) 0.0247(10) 0.0020(8) -0.0042(8) -0.0234(9)
C6 0.0214(9) 0.0236(9) 0.0198(8) 0.0017(7) -0.0050(7) -0.0076(7)
C5 0.0323(11) 0.0465(12) 0.0269(10) -0.0115(9) 0.0053(8) -0.0208(9)
C10 0.0184(9) 0.0307(10) 0.0234(9) -0.0062(7) -0.0012(7) -0.0115(8)
C11 0.0212(9) 0.0309(10) 0.0272(9) -0.0079(8) 0.0007(7) -0.0105(8)
C12 0.0295(11) 0.0417(12) 0.0319(10) -0.0154(9) 0.0042(8) -0.0202(9)
C14 0.0225(10) 0.0504(13) 0.0351(11) 0.0008(9) -0.0075(8) -0.0139(9)
C13 0.0268(10) 0.0607(14) 0.0275(10) -0.0092(9) -0.0033(8) -0.0239(10)
C16 0.0176(9) 0.0182(8) 0.0252(9) 0.0005(7) -0.0047(7) -0.0027(7)
C15 0.0218(9) 0.0341(11) 0.0354(11) -0.0057(8) -0.0057(8) -0.0084(8)
C18 0.0353(11) 0.0274(10) 0.0224(9) -0.0031(8) 0.0013(8) -0.0110(8)
C17 0.0244(9) 0.0197(9) 0.0189(8) 0.0005(7) -0.0009(7) -0.0066(7)
C19 0.0350(11) 0.0387(11) 0.0254(10) 0.0037(8) -0.0020(8) -0.0215(9)
C20 0.0359(11) 0.0228(10) 0.0290(10) 0.0047(8) -0.0004(8) -0.0040(8)
C21 0.0191(9) 0.0392(11) 0.0271(10) 0.0091(8) -0.0053(7) -0.0141(8)
C22 0.0195(10) 0.0622(15) 0.0399(12) 0.0190(10) -0.0063(9) -0.0135(10)
C23 0.0327(11) 0.0408(12) 0.0349(11) 0.0088(9) -0.0106(9) -0.0219(9)
C24 0.0287(11) 0.0480(12) 0.0267(10) 0.0069(9) -0.0002(8) -0.0175(9)
C25 0.0184(9) 0.0296(10) 0.0226(9) 0.0040(7) -0.0045(7) -0.0095(7)
C26 0.0214(9) 0.0336(10) 0.0247(9) 0.0064(8) -0.0042(7) -0.0083(8)
C27 0.0215(10) 0.0479(12) 0.0267(10) 0.0131(9) -0.0087(8) -0.0129(9)
C28 0.0298(11) 0.0527(13) 0.0246(10) 0.0068(9) -0.0100(8) -0.0242(10)
C29 0.0330(11) 0.0387(11) 0.0280(10) 0.0017(8) -0.0078(8) -0.0189(9)
C30 0.0228(9) 0.0304(10) 0.0279(10) 0.0037(8) -0.0084(8) -0.0099(8)
C32 0.0351(11) 0.0180(9) 0.0280(10) -0.0026(7) -0.0139(8) -0.0059(8)
C31 0.0266(9) 0.0154(8) 0.0277(9) -0.0035(7) -0.0093(8) -0.0046(7)
C36 0.0320(10) 0.0185(9) 0.0260(9) -0.0028(7) -0.0097(8) -0.0040(8)
C39 0.0716(17) 0.0353(12) 0.0769(18) -0.0010(12) -0.0547(15) -0.0102(12)
C38 0.0588(15) 0.0371(12) 0.0295(11) 0.0036(9) -0.0085(10) 0.0073(11)
C37 0.0389(11) 0.0182(9) 0.0289(10) -0.0014(7) -0.0152(8) -0.0021(8)
C33 0.0443(12) 0.0226(9) 0.0240(9) -0.0043(8) -0.0121(9) 0.0007(9)
C34 0.0471(13) 0.0272(10) 0.0275(10) -0.0063(8) -0.0121(9) 0.0077(9)
C35 0.0420(12) 0.0232(10) 0.0295(10) -0.0039(8) -0.0165(9) 0.0073(9)
C40 0.042(3) 0.025(3) 0.023(2) -0.001(2) -0.008(2) -0.001(2)
C41 0.050(5) 0.019(2) 0.024(3) -0.002(2) -0.002(3) 0.007(2)
C42 0.051(4) 0.031(3) 0.043(4) -0.007(3) -0.008(3) 0.001(3)
C40A 0.054(5) 0.031(4) 0.030(3) -0.010(3) -0.013(4) 0.020(4)
C41A 0.053(6) 0.041(5) 0.022(5) -0.009(4) -0.016(4) 0.017(4)
C42A 0.046(5) 0.056(6) 0.041(4) -0.018(5) 0.006(4) 0.016(4)
C43 0.0324(10) 0.0175(9) 0.0262(9) -0.0033(7) -0.0112(8) 0.0010(8)
C45 0.0427(12) 0.0383(12) 0.0291(10) -0.0079(9) -0.0159(9) 0.0048(10)
C44 0.0616(15) 0.0334(12) 0.0386(12) 0.0060(9) -0.0154(11) -0.0192(11)
P1 0.0218(2) 0.0188(2) 0.0275(2) -0.00267(18) -0.00956(19) -0.00511(18)
P2 0.0297(3) 0.0162(2) 0.0215(2) -0.00140(17) -0.00519(19) -0.00630(19)
Si2 0.0169(2) 0.0155(2) 0.0191(2) -0.00032(18) -0.00267(18) -0.00421(18)
C46 0.021(3) 0.016(2) 0.018(2) -0.0043(16) 0.002(3) -0.009(2)
C47 0.019(3) 0.0203(19) 0.024(2) -0.0071(15) -0.001(2) -0.006(2)
C48 0.027(3) 0.0212(19) 0.026(2) -0.0015(16) -0.002(2) -0.011(2)
C49 0.027(2) 0.0185(17) 0.0215(19) -0.0049(14) -0.0029(16) -0.0033(16)
C50 0.025(2) 0.0215(18) 0.0207(19) -0.0053(14) -0.0031(16) -0.0020(16)
C51 0.023(3) 0.0160(19) 0.0180(19) -0.0043(15) -0.0069(18) -0.0046(17)
C52 0.022(3) 0.022(3) 0.029(2) -0.003(2) -0.005(3) -0.011(3)
C53A 0.032(3) 0.033(3) 0.036(2) 0.005(2) -0.011(3) -0.015(3)
C54 0.020(4) 0.042(4) 0.035(2) -0.006(3) -0.003(3) -0.012(3)
C55 0.035(2) 0.0195(17) 0.0307(19) 0.0007(14) -0.0072(16) -0.0048(15)
C56 0.062(4) 0.024(2) 0.046(3) -0.0004(19) -0.013(2) -0.012(2)
C57 0.043(3) 0.033(2) 0.032(2) 0.0085(18) -0.006(2) -0.014(2)
C58 0.022(3) 0.020(3) 0.027(2) -0.0039(19) -0.0051(19) -0.0055(18)
C59 0.041(4) 0.060(5) 0.030(3) -0.010(4) 0.001(2) -0.021(4)
C60 0.035(4) 0.031(3) 0.049(3) 0.000(2) -0.017(3) -0.011(2)
C46A 0.020(3) 0.019(2) 0.017(2) -0.0033(17) -0.003(3) -0.003(2)
C47A 0.019(3) 0.018(2) 0.0203(19) -0.0035(15) -0.005(2) -0.008(2)
C48A 0.022(2) 0.0191(18) 0.026(2) -0.0026(15) -0.0012(19) -0.0056(19)
C49A 0.023(2) 0.0172(18) 0.027(2) -0.0012(15) -0.0042(17) -0.0053(17)
C50A 0.018(2) 0.0185(18) 0.027(2) -0.0026(16) -0.0041(17) -0.0010(16)
C51A 0.021(3) 0.020(2) 0.020(2) -0.0050(16) -0.0018(19) -0.0085(18)
C52A 0.016(3) 0.021(3) 0.030(2) -0.0013(19) -0.005(2) -0.006(2)
C53E 0.030(3) 0.029(3) 0.034(2) -0.001(2) -0.011(3) -0.010(3)
C54A 0.017(3) 0.030(4) 0.034(3) -0.001(2) 0.000(3) -0.008(3)
C55A 0.032(2) 0.018(2) 0.040(2) 0.0020(16) -0.0060(18) -0.0047(17)
C56A 0.036(3) 0.017(2) 0.048(3) 0.0036(17) -0.004(2) -0.0006(19)
C57A 0.048(4) 0.032(3) 0.049(3) 0.013(2) 0.000(3) -0.004(2)
C58A 0.023(3) 0.015(3) 0.037(2) -0.001(2) -0.011(2) -0.001(2)
C59A 0.025(3) 0.036(4) 0.030(3) 0.004(3) -0.0052(19) -0.008(3)
C60A 0.028(3) 0.036(3) 0.040(3) -0.017(2) -0.004(3) -0.008(2)

loop_
_atom_type_symbol
_atom_type_description
_atom_type_scat_dispersion_real
_atom_type_scat_dispersion_imag
_atom_type_scat_source
C C 0.0033 0.0016 'International Tables Vol C Tables 4.2.6.8 and 6.1.1.4'
H H 0.0000 0.0000 'International Tables Vol C Tables 4.2.6.8 and 6.1.1.4'
N N 0.0061 0.0033 'International Tables Vol C Tables 4.2.6.8 and 6.1.1.4'
Si Si 0.0817 0.0704 'International Tables Vol C Tables 4.2.6.8 and 6.1.1.4'
P P 0.1023 0.0942 'International Tables Vol C Tables 4.2.6.8 and 6.1.1.4'

loop_
_geom_angle_atom_site_label_1
_geom_angle_atom_site_label_2
_geom_angle_atom_site_label_3
_geom_angle
C6T C1T C2T 118.2(5)
C6T C1T C7T 120.6(5)
C2T C1T C7T 121.2(5)
C1T C2T C3T 120.3(6)
C1T C2T H2T 119.8
C3T C2T H2T 119.8
C4T C3T C2T 120.3(6)
C4T C3T H3T 119.9
C2T C3T H3T 119.9
C3T C4T C5T 120.1(6)
C3T C4T H4T 119.9
C5T C4T H4T 119.9
C6T C5T C4T 119.3(6)
C6T C5T H5T 120.3
C4T C5T H5T 120.3
C5T C6T C1T 121.7(6)
C5T C6T H6T 119.1
C1T C6T H6T 119.1
C1T C7T H7TA 109.5
C1T C7T H7TB 109.5
H7TA C7T H7TB 109.5
C1T C7T H7TC 109.5
H7TA C7T H7TC 109.5
H7TB C7T H7TC 109.5
N1 Si1 N2 70.45(7)
N1 Si1 P1 123.29(5)
N2 Si1 P1 129.75(5)
N1 Si1 C1 35.49(6)
N2 Si1 C1 35.19(6)
P1 Si1 C1 139.69(5)
N1 Si1 Si2 111.19(6)
N2 Si1 Si2 105.23(5)
P1 Si1 Si2 110.87(4)
C1 Si1 Si2 109.43(5)
C1 N1 C2 128.97(14)
C1 N1 Si1 92.07(11)
C2 N1 Si1 138.52(12)
C1 N2 C6 130.31(14)
C1 N2 Si1 90.52(11)
C6 N2 Si1 139.12(11)
C16 N3 C17 129.18(14)
C16 N3 Si2 92.06(11)
C17 N3 Si2 138.67(11)
C16 N4 C21 130.32(15)
C16 N4 Si2 90.76(11)
C21 N4 Si2 138.48(12)
N2 C1 N1 106.31(14)
N2 C1 C10 124.78(15)
N1 C1 C10 128.72(15)
N2 C1 Si1 54.29(9)
N1 C1 Si1 52.45(9)
C10 C1 Si1 170.35(12)
N1 C2 C4 110.83(15)
N1 C2 C3 109.86(14)
C4 C2 C3 110.80(15)
N1 C2 C5 106.74(14)
C4 C2 C5 107.98(15)
C3 C2 C5 110.54(16)
C2 C3 H3A 109.5
C2 C3 H3B 109.5
H3A C3 H3B 109.5
C2 C3 H3C 109.5
H3A C3 H3C 109.5
H3B C3 H3C 109.5
C2 C4 H4A 109.5
C2 C4 H4B 109.5
H4A C4 H4B 109.5
C2 C4 H4C 109.5
H4A C4 H4C 109.5
H4B C4 H4C 109.5
C6 C9 H9A 109.5
C6 C9 H9B 109.5
H9A C9 H9B 109.5
C6 C9 H9C 109.5
H9A C9 H9C 109.5
H9B C9 H9C 109.5
C6 C8 H8A 109.5
C6 C8 H8B 109.5
H8A C8 H8B 109.5
C6 C8 H8C 109.5
H8A C8 H8C 109.5
H8B C8 H8C 109.5
C6 C7 H7A 109.5
C6 C7 H7B 109.5
H7A C7 H7B 109.5
C6 C7 H7C 109.5
H7A C7 H7C 109.5
H7B C7 H7C 109.5
N2 C6 C7 105.77(14)
N2 C6 C9 112.12(14)
C7 C6 C9 107.95(15)
N2 C6 C8 111.29(14)
C7 C6 C8 110.39(15)
C9 C6 C8 109.21(15)
C2 C5 H5A 109.5
C2 C5 H5B 109.5
H5A C5 H5B 109.5
C2 C5 H5C 109.5
H5A C5 H5C 109.5
H5B C5 H5C 109.5
C15 C10 C11 119.87(17)
C15 C10 C1 122.80(16)
C11 C10 C1 117.16(16)
C10 C11 C12 119.41(18)
C10 C11 H11 120.3
C12 C11 H11 120.3
C13 C12 C11 120.43(18)
C13 C12 H12 119.8
C11 C12 H12 119.8
C13 C14 C15 120.28(19)
C13 C14 H14 119.9
C15 C14 H14 119.9
C12 C13 C14 120.00(18)
C12 C13 H13 120.0
C14 C13 H13 120.0
N4 C16 N3 106.34(15)
N4 C16 C25 126.39(15)
N3 C16 C25 127.00(15)
N4 C16 Si2 54.22(9)
N3 C16 Si2 52.49(8)
C25 C16 Si2 170.06(12)
C14 C15 C10 119.97(18)
C14 C15 H15 120.0
C10 C15 H15 120.0
C17 C18 H18A 109.5
C17 C18 H18B 109.5
H18A C18 H18B 109.5
C17 C18 H18C 109.5
H18A C18 H18C 109.5
H18B C18 H18C 109.5
N3 C17 C19 106.71(14)
N3 C17 C20 109.83(14)
C19 C17 C20 108.58(15)
N3 C17 C18 111.53(14)
C19 C17 C18 109.71(15)
C20 C17 C18 110.37(15)
C17 C19 H19A 109.5
C17 C19 H19B 109.5
H19A C19 H19B 109.5
C17 C19 H19C 109.5
H19A C19 H19C 109.5
H19B C19 H19C 109.5
C17 C20 H20A 109.5
C17 C20 H20B 109.5
H20A C20 H20B 109.5
C17 C20 H20C 109.5
H20A C20 H20C 109.5
H20B C20 H20C 109.5
N4 C21 C23 110.81(15)
N4 C21 C22 111.76(15)
C23 C21 C22 108.58(17)
N4 C21 C24 105.62(15)
C23 C21 C24 111.36(16)
C22 C21 C24 108.71(17)
C21 C22 H22A 109.5
C21 C22 H22B 109.5
H22A C22 H22B 109.5
C21 C22 H22C 109.5
H22A C22 H22C 109.5
H22B C22 H22C 109.5
C21 C23 H23A 109.5
C21 C23 H23B 109.5
H23A C23 H23B 109.5
C21 C23 H23C 109.5
H23A C23 H23C 109.5
H23B C23 H23C 109.5
C21 C24 H24A 109.5
C21 C24 H24B 109.5
H24A C24 H24B 109.5
C21 C24 H24C 109.5
H24A C24 H24C 109.5
H24B C24 H24C 109.5
C26 C25 C30 119.87(17)
C26 C25 C16 122.75(17)
C30 C25 C16 117.33(15)
C27 C26 C25 119.82(19)
C27 C26 H26 120.1
C25 C26 H26 120.1
C28 C27 C26 120.46(18)
C28 C27 H27 119.8
C26 C27 H27 119.8
C27 C28 C29 119.84(18)
C27 C28 H28 120.1
C29 C28 H28 120.1
C28 C29 C30 120.26(19)
C28 C29 H29 119.9
C30 C29 H29 119.9
C29 C30 C25 119.73(17)
C29 C30 H30 120.1
C25 C30 H30 120.1
C33 C32 C31 120.00(16)
C33 C32 C37 118.36(16)
C31 C32 C37 121.62(16)
C32 C31 C36 118.17(16)
C32 C31 P1 116.81(13)
C36 C31 P1 124.70(13)
C35 C36 C31 119.48(16)
C35 C36 C43 119.22(16)
C31 C36 C43 121.17(16)
C37 C39 H39A 109.5
C37 C39 H39B 109.5
H39A C39 H39B 109.5
C37 C39 H39C 109.5
H39A C39 H39C 109.5
H39B C39 H39C 109.5
C37 C38 H38A 109.5
C37 C38 H38B 109.5
H38A C38 H38B 109.5
C37 C38 H38C 109.5
H38A C38 H38C 109.5
H38B C38 H38C 109.5
C32 C37 C39 110.67(16)
C32 C37 C38 113.89(17)
C39 C37 C38 111.36(19)
C32 C37 H37 106.8
C39 C37 H37 106.8
C38 C37 H37 106.8
C34 C33 C32 122.12(18)
C34 C33 H33 118.9
C32 C33 H33 118.9
C33 C34 C35 117.69(18)
C33 C34 C40 120.1(5)
C35 C34 C40 121.7(5)
C33 C34 C40A 120.6(6)
C35 C34 C40A 120.9(6)
C36 C35 C34 122.47(18)
C36 C35 H35 118.8
C34 C35 H35 118.8
C34 C40 C42 108.0(7)
C34 C40 C41 114.3(7)
C42 C40 C41 111.4(7)
C34 C40 H40 107.6
C42 C40 H40 107.6
C41 C40 H40 107.6
C40 C41 H41A 109.5
C40 C41 H41B 109.5
H41A C41 H41B 109.5
C40 C41 H41C 109.5
H41A C41 H41C 109.5
H41B C41 H41C 109.5
C40 C42 H42A 109.5
C40 C42 H42B 109.5
H42A C42 H42B 109.5
C40 C42 H42C 109.5
H42A C42 H42C 109.5
H42B C42 H42C 109.5
C41A C40A C42A 111.8(9)
C41A C40A C34 107.1(10)
C42A C40A C34 115.5(10)
C41A C40A H40A 107.4
C42A C40A H40A 107.4
C34 C40A H40A 107.4
C40A C41A H41D 109.5
C40A C41A H41E 109.5
H41D C41A H41E 109.5
C40A C41A H41F 109.5
H41D C41A H41F 109.5
H41E C41A H41F 109.5
C40A C42A H42D 109.5
C40A C42A H42E 109.5
H42D C42A H42E 109.5
C40A C42A H42F 109.5
H42D C42A H42F 109.5
H42E C42A H42F 109.5
C44 C43 C36 109.23(15)
C44 C43 C45 110.72(17)
C36 C43 C45 114.02(16)
C44 C43 H43 107.5
C36 C43 H43 107.5
C45 C43 H43 107.5
C43 C45 H45A 109.5
C43 C45 H45B 109.5
H45A C45 H45B 109.5
C43 C45 H45C 109.5
H45A C45 H45C 109.5
H45B C45 H45C 109.5
C43 C44 H44A 109.5
C43 C44 H44B 109.5
H44A C44 H44B 109.5
C43 C44 H44C 109.5
H44A C44 H44C 109.5
H44B C44 H44C 109.5
C31 P1 Si1 107.63(6)
C46A P2 Si2 111.0(4)
C46 P2 Si2 103.4(3)
N3 Si2 N4 70.27(7)
N3 Si2 P2 124.27(5)
N4 Si2 P2 129.79(5)
N3 Si2 C16 35.45(6)
N4 Si2 C16 35.02(6)
P2 Si2 C16 140.19(5)
N3 Si2 Si1 109.66(5)
N4 Si2 Si1 104.99(6)
P2 Si2 Si1 111.29(4)
C16 Si2 Si1 108.50(5)
C51 C46 C47 118.3(5)
C51 C46 P2 126.9(5)
C47 C46 P2 114.8(4)
C48 C47 C46 119.9(5)
C48 C47 C52 119.0(5)
C46 C47 C52 121.1(5)
C49 C48 C47 122.0(4)
C49 C48 H48 119.0
C47 C48 H48 119.0
C50 C49 C48 117.8(4)
C50 C49 C55 120.7(4)
C48 C49 C55 121.5(4)
C49 C50 C51 122.4(4)
C49 C50 H50 118.8
C51 C50 H50 118.8
C50 C51 C46 119.6(5)
C50 C51 C58 118.8(5)
C46 C51 C58 121.5(5)
C47 C52 C54 114.9(5)
C47 C52 C53A 110.9(5)
C54 C52 C53A 109.8(6)
C47 C52 H52 106.9
C54 C52 H52 106.9
C53A C52 H52 106.9
C52 C53A H53A 109.5
C52 C53A H53B 109.5
H53A C53A H53B 109.5
C52 C53A H53C 109.5
H53A C53A H53C 109.5
H53B C53A H53C 109.5
C52 C54 H54A 109.5
C52 C54 H54B 109.5
H54A C54 H54B 109.5
C52 C54 H54C 109.5
H54A C54 H54C 109.5
H54B C54 H54C 109.5
C57 C55 C49 111.2(3)
C57 C55 C56 110.4(4)
C49 C55 C56 112.2(3)
C57 C55 H55 107.6
C49 C55 H55 107.6
C56 C55 H55 107.6
C55 C56 H56A 109.5
C55 C56 H56B 109.5
H56A C56 H56B 109.5
C55 C56 H56C 109.5
H56A C56 H56C 109.5
H56B C56 H56C 109.5
C55 C57 H57A 109.5
C55 C57 H57B 109.5
H57A C57 H57B 109.5
C55 C57 H57C 109.5
H57A C57 H57C 109.5
H57B C57 H57C 109.5
C51 C58 C60 115.2(5)
C51 C58 C59 109.2(6)
C60 C58 C59 111.6(7)
C51 C58 H58 106.8
C60 C58 H58 106.8
C59 C58 H58 106.8
C58 C59 H59A 109.5
C58 C59 H59B 109.5
H59A C59 H59B 109.5
C58 C59 H59C 109.5
H59A C59 H59C 109.5
H59B C59 H59C 109.5
C58 C60 H60A 109.5
C58 C60 H60B 109.5
H60A C60 H60B 109.5
C58 C60 H60C 109.5
H60A C60 H60C 109.5
H60B C60 H60C 109.5
C51A C46A C47A 119.2(6)
C51A C46A P2 120.5(5)
C47A C46A P2 120.0(4)
C48A C47A C46A 118.8(5)
C48A C47A C52A 119.0(5)
C46A C47A C52A 122.2(5)
C49A C48A C47A 122.8(5)
C49A C48A H48A 118.6
C47A C48A H48A 118.6
C50A C49A C48A 117.6(4)
C50A C49A C55A 123.3(4)
C48A C49A C55A 119.0(4)
C49A C50A C51A 122.6(4)
C49A C50A H50A 118.7
C51A C50A H50A 118.7
C50A C51A C46A 118.9(5)
C50A C51A C58A 118.0(5)
C46A C51A C58A 123.1(6)
C47A C52A C53E 111.0(5)
C47A C52A C54A 114.4(5)
C53E C52A C54A 110.9(6)
C47A C52A H52A 106.7
C53E C52A H52A 106.7
C54A C52A H52A 106.7
C52A C53E H53D 109.5
C52A C53E H53E 109.5
H53D C53E H53E 109.5
C52A C53E H53F 109.5
H53D C53E H53F 109.5
H53E C53E H53F 109.5
C52A C54A H54D 109.5
C52A C54A H54E 109.5
H54D C54A H54E 109.5
C52A C54A H54F 109.5
H54D C54A H54F 109.5
H54E C54A H54F 109.5
C56A C55A C49A 114.7(4)
C56A C55A C57A 110.7(4)
C49A C55A C57A 110.3(4)
C56A C55A H55A 106.9
C49A C55A H55A 106.9
C57A C55A H55A 106.9
C55A C56A H56D 109.5
C55A C56A H56E 109.5
H56D C56A H56E 109.5
C55A C56A H56F 109.5
H56D C56A H56F 109.5
H56E C56A H56F 109.5
C55A C57A H57D 109.5
C55A C57A H57E 109.5
H57D C57A H57E 109.5
C55A C57A H57F 109.5
H57D C57A H57F 109.5
H57E C57A H57F 109.5
C51A C58A C60A 113.0(6)
C51A C58A C59A 111.8(6)
C60A C58A C59A 108.6(7)
C51A C58A H58A 107.8
C60A C58A H58A 107.8
C59A C58A H58A 107.8
C58A C59A H59D 109.5
C58A C59A H59E 109.5
H59D C59A H59E 109.5
C58A C59A H59F 109.5
H59D C59A H59F 109.5
H59E C59A H59F 109.5
C58A C60A H60D 109.5
C58A C60A H60E 109.5
H60D C60A H60E 109.5
C58A C60A H60F 109.5
H60D C60A H60F 109.5
H60E C60A H60F 109.5

loop_
_geom_bond_atom_site_label_1
_geom_bond_atom_site_label_2
_geom_bond_distance
C1T C6T 1.384(8)
C1T C2T 1.386(7)
C1T C7T 1.500(7)
C2T C3T 1.392(7)
C2T H2T 0.9500
C3T C4T 1.366(7)
C3T H3T 0.9500
C4T C5T 1.383(7)
C4T H4T 0.9500
C5T C6T 1.374(8)
C5T H5T 0.9500
C6T H6T 0.9500
C7T H7TA 0.9800
C7T H7TB 0.9800
C7T H7TC 0.9800
Si1 N1 1.8331(16)
Si1 N2 1.8763(16)
Si1 P1 2.1201(9)
Si1 C1 2.3107(19)
Si1 Si2 2.3825(11)
N1 C1 1.342(2)
N1 C2 1.486(2)
N2 C1 1.332(2)
N2 C6 1.487(2)
N3 C16 1.344(2)
N3 C17 1.487(2)
N3 Si2 1.8378(16)
N4 C16 1.329(2)
N4 C21 1.494(2)
N4 Si2 1.8787(16)
C1 C10 1.490(2)
C2 C4 1.524(3)
C2 C3 1.527(3)
C2 C5 1.532(3)
C3 H3A 0.9800
C3 H3B 0.9800
C3 H3C 0.9800
C4 H4A 0.9800
C4 H4B 0.9800
C4 H4C 0.9800
C9 C6 1.524(2)
C9 H9A 0.9800
C9 H9B 0.9800
C9 H9C 0.9800
C8 C6 1.526(2)
C8 H8A 0.9800
C8 H8B 0.9800
C8 H8C 0.9800
C7 C6 1.522(2)
C7 H7A 0.9800
C7 H7B 0.9800
C7 H7C 0.9800
C5 H5A 0.9800
C5 H5B 0.9800
C5 H5C 0.9800
C10 C15 1.387(3)
C10 C11 1.389(2)
C11 C12 1.393(3)
C11 H11 0.9500
C12 C13 1.376(3)
C12 H12 0.9500
C14 C13 1.377(3)
C14 C15 1.385(3)
C14 H14 0.9500
C13 H13 0.9500
C16 C25 1.491(2)
C16 Si2 2.3154(19)
C15 H15 0.9500
C18 C17 1.532(2)
C18 H18A 0.9800
C18 H18B 0.9800
C18 H18C 0.9800
C17 C19 1.515(3)
C17 C20 1.526(2)
C19 H19A 0.9800
C19 H19B 0.9800
C19 H19C 0.9800
C20 H20A 0.9800
C20 H20B 0.9800
C20 H20C 0.9800
C21 C23 1.522(3)
C21 C22 1.528(3)
C21 C24 1.530(3)
C22 H22A 0.9800
C22 H22B 0.9800
C22 H22C 0.9800
C23 H23A 0.9800
C23 H23B 0.9800
C23 H23C 0.9800
C24 H24A 0.9800
C24 H24B 0.9800
C24 H24C 0.9800
C25 C26 1.390(3)
C25 C30 1.391(3)
C26 C27 1.385(3)
C26 H26 0.9500
C27 C28 1.380(3)
C27 H27 0.9500
C28 C29 1.385(3)
C28 H28 0.9500
C29 C30 1.389(3)
C29 H29 0.9500
C30 H30 0.9500
C32 C33 1.389(3)
C32 C31 1.415(2)
C32 C37 1.522(2)
C31 C36 1.416(2)
C31 P1 1.8582(19)
C36 C35 1.388(3)
C36 C43 1.524(2)
C39 C37 1.524(3)
C39 H39A 0.9800
C39 H39B 0.9800
C39 H39C 0.9800
C38 C37 1.527(3)
C38 H38A 0.9800
C38 H38B 0.9800
C38 H38C 0.9800
C37 H37 1.0000
C33 C34 1.382(3)
C33 H33 0.9500
C34 C35 1.390(3)
C34 C40 1.511(8)
C34 C40A 1.553(10)
C35 H35 0.9500
C40 C42 1.522(8)
C40 C41 1.523(7)
C40 H40 1.0000
C41 H41A 0.9800
C41 H41B 0.9800
C41 H41C 0.9800
C42 H42A 0.9800
C42 H42B 0.9800
C42 H42C 0.9800
C40A C41A 1.522(10)
C40A C42A 1.527(10)
C40A H40A 1.0000
C41A H41D 0.9800
C41A H41E 0.9800
C41A H41F 0.9800
C42A H42D 0.9800
C42A H42E 0.9800
C42A H42F 0.9800
C43 C44 1.521(3)
C43 C45 1.527(3)
C43 H43 1.0000
C45 H45A 0.9800
C45 H45B 0.9800
C45 H45C 0.9800
C44 H44A 0.9800
C44 H44B 0.9800
C44 H44C 0.9800
P2 C46A 1.856(7)
P2 C46 1.900(7)
P2 Si2 2.1256(9)
C46 C51 1.406(7)
C46 C47 1.414(7)
C47 C48 1.400(7)
C47 C52 1.513(6)
C48 C49 1.384(6)
C48 H48 0.9500
C49 C50 1.379(6)
C49 C55 1.527(5)
C50 C51 1.406(6)
C50 H50 0.9500
C51 C58 1.504(6)
C52 C54 1.528(8)
C52 C53A 1.540(8)
C52 H52 1.0000
C53A H53A 0.9800
C53A H53B 0.9800
C53A H53C 0.9800
C54 H54A 0.9800
C54 H54B 0.9800
C54 H54C 0.9800
C55 C57 1.522(6)
C55 C56 1.529(6)
C55 H55 1.0000
C56 H56A 0.9800
C56 H56B 0.9800
C56 H56C 0.9800
C57 H57A 0.9800
C57 H57B 0.9800
C57 H57C 0.9800
C58 C60 1.520(8)
C58 C59 1.520(8)
C58 H58 1.0000
C59 H59A 0.9800
C59 H59B 0.9800
C59 H59C 0.9800
C60 H60A 0.9800
C60 H60B 0.9800
C60 H60C 0.9800
C46A C51A 1.413(7)
C46A C47A 1.414(7)
C47A C48A 1.390(7)
C47A C52A 1.513(6)
C48A C49A 1.388(6)
C48A H48A 0.9500
C49A C50A 1.375(6)
C49A C55A 1.521(5)
C50A C51A 1.399(7)
C50A H50A 0.9500
C51A C58A 1.520(7)
C52A C53E 1.534(8)
C52A C54A 1.537(8)
C52A H52A 1.0000
C53E H53D 0.9800
C53E H53E 0.9800
C53E H53F 0.9800
C54A H54D 0.9800
C54A H54E 0.9800
C54A H54F 0.9800
C55A C56A 1.517(6)
C55A C57A 1.529(7)
C55A H55A 1.0000
C56A H56D 0.9800
C56A H56E 0.9800
C56A H56F 0.9800
C57A H57D 0.9800
C57A H57E 0.9800
C57A H57F 0.9800
C58A C60A 1.529(8)
C58A C59A 1.542(9)
C58A H58A 1.0000
C59A H59D 0.9800
C59A H59E 0.9800
C59A H59F 0.9800
C60A H60D 0.9800
C60A H60E 0.9800
C60A H60F 0.9800

loop_
_geom_torsion_atom_site_label_1
_geom_torsion_atom_site_label_2
_geom_torsion_atom_site_label_3
_geom_torsion_atom_site_label_4
_geom_torsion
C6T C1T C2T C3T 0.8(9)
C7T C1T C2T C3T -178.5(5)
C1T C2T C3T C4T -0.1(8)
C2T C3T C4T C5T -1.2(9)
C3T C4T C5T C6T 1.8(9)
C4T C5T C6T C1T -1.0(9)
C2T C1T C6T C5T -0.2(10)
C7T C1T C6T C5T 179.1(6)
N2 Si1 N1 C1 5.22(9)
P1 Si1 N1 C1 130.57(9)
Si2 Si1 N1 C1 -94.06(10)
N2 Si1 N1 C2 177.55(18)
P1 Si1 N1 C2 -57.09(19)
C1 Si1 N1 C2 172.3(2)
Si2 Si1 N1 C2 78.28(17)
N1 Si1 N2 C1 -5.26(9)
P1 Si1 N2 C1 -122.79(9)
Si2 Si1 N2 C1 102.25(9)
N1 Si1 N2 C6 177.12(18)
P1 Si1 N2 C6 59.59(18)
C1 Si1 N2 C6 -177.6(2)
Si2 Si1 N2 C6 -75.36(17)
C6 N2 C1 N1 -174.98(15)
Si1 N2 C1 N1 7.06(12)
C6 N2 C1 C10 9.7(3)
Si1 N2 C1 C10 -168.24(15)
C6 N2 C1 Si1 177.95(19)
C2 N1 C1 N2 179.29(15)
Si1 N1 C1 N2 -7.23(13)
C2 N1 C1 C10 -5.7(3)
Si1 N1 C1 C10 167.81(16)
C2 N1 C1 Si1 -173.47(19)
C1 N1 C2 C4 -53.2(2)
Si1 N1 C2 C4 136.67(16)
C1 N1 C2 C3 69.6(2)
Si1 N1 C2 C3 -100.55(18)
C1 N1 C2 C5 -170.54(17)
Si1 N1 C2 C5 19.3(2)
C1 N2 C6 C7 163.20(16)
Si1 N2 C6 C7 -19.9(2)
C1 N2 C6 C9 45.8(2)
Si1 N2 C6 C9 -137.35(16)
C1 N2 C6 C8 -76.9(2)
Si1 N2 C6 C8 99.99(18)
N2 C1 C10 C15 -95.4(2)
N1 C1 C10 C15 90.4(2)
N2 C1 C10 C11 79.8(2)
N1 C1 C10 C11 -94.4(2)
C15 C10 C11 C12 2.2(3)
C1 C10 C11 C12 -173.14(16)
C10 C11 C12 C13 -0.5(3)
C11 C12 C13 C14 -1.6(3)
C15 C14 C13 C12 2.0(3)
C21 N4 C16 N3 180.00(16)
Si2 N4 C16 N3 6.62(13)
C21 N4 C16 C25 5.7(3)
Si2 N4 C16 C25 -167.71(16)
C21 N4 C16 Si2 173.4(2)
C17 N3 C16 N4 170.36(15)
Si2 N3 C16 N4 -6.77(13)
C17 N3 C16 C25 -15.4(3)
Si2 N3 C16 C25 167.52(16)
C17 N3 C16 Si2 177.13(19)
C13 C14 C15 C10 -0.3(3)
C11 C10 C15 C14 -1.8(3)
C1 C10 C15 C14 173.28(17)
C16 N3 C17 C19 178.87(16)
Si2 N3 C17 C19 -5.5(2)
C16 N3 C17 C20 -63.6(2)
Si2 N3 C17 C20 112.05(18)
C16 N3 C17 C18 59.1(2)
Si2 N3 C17 C18 -125.26(16)
C16 N4 C21 C23 -81.4(2)
Si2 N4 C21 C23 88.5(2)
C16 N4 C21 C22 39.8(3)
Si2 N4 C21 C22 -150.21(16)
C16 N4 C21 C24 157.85(17)
Si2 N4 C21 C24 -32.2(2)
N4 C16 C25 C26 -96.4(2)
N3 C16 C25 C26 90.4(2)
N4 C16 C25 C30 81.1(2)
N3 C16 C25 C30 -92.1(2)
C30 C25 C26 C27 0.8(3)
C16 C25 C26 C27 178.22(16)
C25 C26 C27 C28 -1.0(3)
C26 C27 C28 C29 0.7(3)
C27 C28 C29 C30 -0.1(3)
C28 C29 C30 C25 -0.1(3)
C26 C25 C30 C29 -0.3(3)
C16 C25 C30 C29 -177.82(16)
C33 C32 C31 C36 -2.3(3)
C37 C32 C31 C36 179.27(16)
C33 C32 C31 P1 171.45(15)
C37 C32 C31 P1 -6.9(2)
C32 C31 C36 C35 1.7(3)
P1 C31 C36 C35 -171.57(15)
C32 C31 C36 C43 177.60(16)
P1 C31 C36 C43 4.4(2)
C33 C32 C37 C39 -86.2(2)
C31 C32 C37 C39 92.2(2)
C33 C32 C37 C38 40.2(2)
C31 C32 C37 C38 -141.40(19)
C31 C32 C33 C34 0.5(3)
C37 C32 C33 C34 178.98(19)
C32 C33 C34 C35 1.9(3)
C32 C33 C34 C40 -170.3(6)
C32 C33 C34 C40A 171.9(10)
C31 C36 C35 C34 0.8(3)
C43 C36 C35 C34 -175.20(19)
C33 C34 C35 C36 -2.6(3)
C40 C34 C35 C36 169.4(6)
C40A C34 C35 C36 -172.6(10)
C33 C34 C40 C42 -113.9(7)
C35 C34 C40 C42 74.3(9)
C33 C34 C40 C41 121.5(8)
C35 C34 C40 C41 -50.3(10)
C33 C34 C40A C41A 123.7(9)
C35 C34 C40A C41A -66.6(13)
C33 C34 C40A C42A -111.0(10)
C35 C34 C40A C42A 58.7(14)
C35 C36 C43 C44 91.5(2)
C31 C36 C43 C44 -84.4(2)
C35 C36 C43 C45 -32.9(2)
C31 C36 C43 C45 151.12(17)
C32 C31 P1 Si1 120.29(13)
C36 C31 P1 Si1 -66.37(16)
C16 N3 Si2 N4 4.88(9)
C17 N3 Si2 N4 -171.76(18)
C16 N3 Si2 P2 130.22(9)
C17 N3 Si2 P2 -46.42(18)
C17 N3 Si2 C16 -176.6(2)
C16 N3 Si2 Si1 -94.54(10)
C17 N3 Si2 Si1 88.82(16)
C16 N4 Si2 N3 -4.93(10)
C21 N4 Si2 N3 -177.31(19)
C16 N4 Si2 P2 -123.61(10)
C21 N4 Si2 P2 64.0(2)
C21 N4 Si2 C16 -172.4(2)
C16 N4 Si2 Si1 100.97(10)
C21 N4 Si2 Si1 -71.41(18)
Si2 P2 C46 C51 -63.1(10)
Si2 P2 C46 C47 119.2(7)
C51 C46 C47 C48 1.1(13)
P2 C46 C47 C48 179.0(6)
C51 C46 C47 C52 -176.9(8)
P2 C46 C47 C52 0.9(11)
C46 C47 C48 C49 0.9(10)
C52 C47 C48 C49 179.0(5)
C47 C48 C49 C50 -2.4(7)
C47 C48 C49 C55 176.5(5)
C48 C49 C50 C51 1.8(6)
C55 C49 C50 C51 -177.0(4)
C49 C50 C51 C46 0.2(9)
C49 C50 C51 C58 -175.4(5)
C47 C46 C51 C50 -1.7(13)
P2 C46 C51 C50 -179.2(7)
C47 C46 C51 C58 173.9(8)
P2 C46 C51 C58 -3.7(13)
C48 C47 C52 C54 32.3(9)
C46 C47 C52 C54 -149.7(8)
C48 C47 C52 C53A -93.0(7)
C46 C47 C52 C53A 85.1(9)
C50 C49 C55 C57 119.6(4)
C48 C49 C55 C57 -59.1(5)
C50 C49 C55 C56 -116.1(5)
C48 C49 C55 C56 65.1(5)
C50 C51 C58 C60 -36.5(8)
C46 C51 C58 C60 147.9(8)
C50 C51 C58 C59 90.0(7)
C46 C51 C58 C59 -85.6(9)
Si2 P2 C46A C51A -70.6(10)
Si2 P2 C46A C47A 116.1(8)
C51A C46A C47A C48A 2.1(14)
P2 C46A C47A C48A 175.5(7)
C51A C46A C47A C52A -176.2(8)
P2 C46A C47A C52A -2.8(13)
C46A C47A C48A C49A -0.3(10)
C52A C47A C48A C49A 178.0(5)
C47A C48A C49A C50A -0.8(7)
C47A C48A C49A C55A 178.2(5)
C48A C49A C50A C51A 0.1(7)
C55A C49A C50A C51A -178.8(5)
C49A C50A C51A C46A 1.7(10)
C49A C50A C51A C58A -177.6(5)
C47A C46A C51A C50A -2.8(13)
P2 C46A C51A C50A -176.1(7)
C47A C46A C51A C58A 176.5(8)
P2 C46A C51A C58A 3.1(13)
C48A C47A C52A C53E -89.1(8)
C46A C47A C52A C53E 89.2(10)
C48A C47A C52A C54A 37.3(9)
C46A C47A C52A C54A -144.4(9)
C50A C49A C55A C56A -18.1(6)
C48A C49A C55A C56A 163.0(4)
C50A C49A C55A C57A 107.6(5)
C48A C49A C55A C57A -71.3(6)
C50A C51A C58A C60A -51.3(8)
C46A C51A C58A C60A 129.4(9)
C50A C51A C58A C59A 71.5(8)
C46A C51A C58A C59A -107.7(9)
